data_7248505
loop_
_publ_author_name
'Gawraczy\'nski, Jakub'
'Leszczy\'nski, Piotr J.'
'Cyra\'nski, Micha\/l K.'
'Dobrzycki, \/Lukasz'
'Ko\'zmi\'nski, Wiktor'
'Fija\/lkowski, Karol J.'
'Grochala, Wojciech'
'Jaro\'n, Tomasz'

_publ_section_title
;
 Synthesis and structural trends in a series of simple
 tetraalkylphosphonium salts
;
_journal_issue 20
_journal_name_full CrystEngComm
_journal_page_first 2673
_journal_page_last 2682
_journal_paper_doi 10.1039/D4CE00210E
_journal_volume 26
_journal_year 2024
_chemical_formula_moiety '2(C8 H20 P), O4 S, H2 O'
_chemical_formula_sum 'C16 H42 O5 P2 S'
_chemical_formula_weight 408.50
_space_group_crystal_system monoclinic
_space_group_IT_number 14
_space_group_name_Hall '-P 2ybc'
_space_group_name_H-M_alt 'P 1 21/c 1'
_symmetry_Int_Tables_number 14
_atom_sites_solution_primary dual
_audit_creation_date 2023-03-07
_audit_creation_method
;
Olex2 1.5
(compiled 2022.04.07 svn.rca3783a0 for OlexSys, GUI svn.r6498)
;
_audit_update_record
;
2024-02-27 deposited with the CCDC.	2024-04-15 downloaded from the CCDC.
;
_cell_angle_alpha 90
_cell_angle_beta 99.451(2)
_cell_angle_gamma 90
_cell_formula_units_Z 8
_cell_length_a 14.0628(3)
_cell_length_b 14.5829(4)
_cell_length_c 21.8594(6)
_cell_measurement_reflns_used 10996
_cell_measurement_temperature 100.01(10)
_cell_measurement_theta_max 75.2870
_cell_measurement_theta_min 3.1100
_cell_volume 4422.0(2)
_computing_cell_refinement 'CrysAlisPro 1.171.42.49 (Rigaku OD, 2022)'
_computing_data_collection 'CrysAlisPro 1.171.42.49 (Rigaku OD, 2022)'
_computing_data_reduction 'CrysAlisPro 1.171.42.49 (Rigaku OD, 2022)'
_computing_molecular_graphics 'Olex2 1.5 (Dolomanov et al., 2009)'
_computing_publication_material 'Olex2 1.5 (Dolomanov et al., 2009)'
_computing_structure_refinement 'olex2.refine 1.5 (Bourhis et al., 2015)'
_computing_structure_solution 'SHELXT 2014/5 (Sheldrick, 2014)'
_diffrn_ambient_environment N~2~
_diffrn_ambient_temperature 100.01(10)
_diffrn_detector 'CCD plate'
_diffrn_detector_area_resol_mean 5.2687
_diffrn_detector_type Atlas
_diffrn_measured_fraction_theta_full 0.9990
_diffrn_measured_fraction_theta_max 0.9796
_diffrn_measurement_details
;
List of Runs (angles in degrees, time in seconds):

  # Type    Start    End  Width  t~exp~   \w     \q     \k     \f   Frames
#--------------------------------------------------------------------------
  1  \w   -115.00 -30.00   1.00    6.00    --  -42.68 -77.00   0.00   85
  2  \w     17.00 113.00   1.00    6.00    --   42.68  57.00 -90.00   96
  3  \w     12.00  87.00   1.00    6.00    --   42.68  77.00 -90.00   75
  4  \w     34.00  81.00   1.00    6.00    --   42.68 -99.00 -30.00   47
  5  \w     12.00  87.00   1.00    6.00    --   42.68  77.00-150.00   75
  6  \w     30.00 106.00   1.00   30.00    --  109.50 -94.00 -60.00   76
  7  \w     30.00 106.00   1.00   30.00    --  109.50 -94.00-150.00   76
  8  \w     30.00 106.00   1.00   30.00    --  109.50 -94.00 -90.00   76
  9  \w     87.00 158.00   1.00   30.00    --  109.50  40.00 -57.95   71
 10  \w     40.00 137.00   1.00   30.00    --  109.50 -61.00 -90.00   97
 11  \w     36.00 132.00   1.00   30.00    --  109.50 -30.00 150.00   96
 12  \w     57.00 158.00   1.00   30.00    --  109.50  15.00  30.00  101
 13  \w     36.00 132.00   1.00   30.00    --  109.50 -30.00-120.00   96
 14  \w     56.00 112.00   1.00   30.00    --  109.50-125.00  60.00   56
 15  \w   -113.00 -82.00   1.00    6.00    --  -42.68-140.00  86.00   31
 16  \w    -65.00  28.00   1.00    6.00    --  -42.68  38.00   0.00   93
 17  \w      6.00  73.00   1.00    6.00    --   42.68 -77.00  90.00   67
 18  \w     12.00  87.00   1.00    6.00    --   42.68  77.00  90.00   75
;
_diffrn_measurement_device 'four-circle diffractometer'
_diffrn_measurement_device_type 'SuperNova, Single source at offset/far, Atlas'
_diffrn_measurement_method '\w scans'
_diffrn_orient_matrix_type 'CrysAlisPro convention (1999,Acta A55,543-557)'
_diffrn_orient_matrix_UB_11 -0.0474057000
_diffrn_orient_matrix_UB_12 -0.0471024000
_diffrn_orient_matrix_UB_13 -0.0605030000
_diffrn_orient_matrix_UB_21 -0.0275787000
_diffrn_orient_matrix_UB_22 0.0944858000
_diffrn_orient_matrix_UB_23 -0.0291506000
_diffrn_orient_matrix_UB_31 0.0964772000
_diffrn_orient_matrix_UB_32 0.0038664000
_diffrn_orient_matrix_UB_33 -0.0245199000
_diffrn_radiation_monochromator mirror
_diffrn_radiation_probe x-ray
_diffrn_radiation_type 'Cu K\a'
_diffrn_radiation_wavelength 1.54184
_diffrn_reflns_av_R_equivalents 0.0854
_diffrn_reflns_av_unetI/netI 0.0639
_diffrn_reflns_Laue_measured_fraction_full 0.9990
_diffrn_reflns_Laue_measured_fraction_max 0.9796
_diffrn_reflns_limit_h_max 17
_diffrn_reflns_limit_h_min -13
_diffrn_reflns_limit_k_max 18
_diffrn_reflns_limit_k_min -17
_diffrn_reflns_limit_l_max 26
_diffrn_reflns_limit_l_min -27
_diffrn_reflns_number 36338
_diffrn_reflns_point_group_measured_fraction_full 0.9990
_diffrn_reflns_point_group_measured_fraction_max 0.9796
_diffrn_reflns_theta_full 67.6840
_diffrn_reflns_theta_max 76.27
_diffrn_reflns_theta_min 3.19
_diffrn_source 'micro-focus sealed X-ray tube'
_diffrn_source_type 'SuperNova (Cu) X-ray Source'
_exptl_absorpt_coefficient_mu 2.844
_exptl_absorpt_correction_T_max 1.000
_exptl_absorpt_correction_T_min 0.621
_exptl_absorpt_correction_type gaussian
_exptl_absorpt_process_details
;
CrysAlisPro 1.171.42.49 (Rigaku Oxford Diffraction, 2022)
Numerical absorption correction based on gaussian integration over
a multifaceted crystal model
Empirical absorption correction using spherical harmonics,
implemented in SCALE3 ABSPACK scaling algorithm.
;
_exptl_crystal_colour 'translucent colourless'
_exptl_crystal_colour_lustre translucent
_exptl_crystal_colour_primary colourless
_exptl_crystal_density_diffrn 1.227
_exptl_crystal_description block
_exptl_crystal_F_000 1792.0
_exptl_crystal_size_max 0.217
_exptl_crystal_size_mid 0.077
_exptl_crystal_size_min 0.042
_refine_diff_density_max 0.9744
_refine_diff_density_min -1.0810
_refine_diff_density_rms 0.1252
_refine_ls_d_res_high 0.7936
_refine_ls_d_res_low 13.8719
_refine_ls_goodness_of_fit_ref 1.0640
_refine_ls_hydrogen_treatment constr
_refine_ls_matrix_type full
_refine_ls_number_constraints 155
_refine_ls_number_parameters 543
_refine_ls_number_reflns 9080
_refine_ls_number_restraints 0
_refine_ls_restrained_S_all 1.0640
_refine_ls_R_factor_all 0.1044
_refine_ls_R_factor_gt 0.0809
_refine_ls_shift/su_max 0.0005
_refine_ls_shift/su_mean 0.0000
_refine_ls_structure_factor_coef Fsqd
_refine_ls_weighting_details 'w=1/[\s^2^(Fo^2^)+(0.0443P)^2^+11.7412P] where P=(Fo^2^+2Fc^2^)/3'
_refine_ls_weighting_scheme calc
_refine_ls_wR_factor_gt 0.1740
_refine_ls_wR_factor_ref 0.1892
_reflns_Friedel_coverage 0.0
_reflns_limit_h_max 17
_reflns_limit_h_min -17
_reflns_limit_k_max 18
_reflns_limit_k_min 0
_reflns_limit_l_max 27
_reflns_limit_l_min 0
_reflns_number_gt 6875
_reflns_number_total 9080
_reflns_threshold_expression I>=2u(I)
_cod_data_source_file d4ce00210e2.cif
_cod_data_source_block 07
_cod_depositor_comments 'Adding full bibliography for 7248499--7248509.cif.'
_cod_database_code 7248505
_chemical_oxdiff_formula 'P2 C16 H42 S O5'
_chemical_oxdiff_usercomment TJ423H2O_01
_olex2_refinement_description
;
1. Fixed Uiso
 At 1.2 times of:
  All C(H,H) groups, All C(H,H,H,H) groups
 At 1.5 times of:
  All C(H,H,H) groups, All O(H,H) groups
2. Others
 Sof(C01B)=Sof(H01z)=Sof(Hq)=Sof(C4)=Sof(H4a)=Sof(H4b)=Sof(H4c)=1-FVAR(1)
 Sof(C01D)=Sof(H01)=Sof(Hr)=Sof(C6)=Sof(H6a)=Sof(H6b)=Sof(H6c)=FVAR(1)
 Sof(C3)=Sof(H3a)=Sof(H3b)=Sof(H3c)=Sof(C2)=Sof(H2a)=Sof(H2b)=1-FVAR(2)
 Sof(C016)=Sof(H01r)=Sof(H01s)=Sof(C1)=Sof(H1a)=Sof(H1b)=Sof(H1c)=FVAR(2)
 Sof(H00c)=Sof(H00d)=Sof(H00j)=Sof(H00k)=Sof(C012)=Sof(H01d)=Sof(H01e)=
 Sof(H01f)=Sof(C7)=Sof(H7a)=Sof(H7b)=Sof(H7c)=Sof(C10)=Sof(H10a)=Sof(H10b)=
 Sof(P4)=Sof(C8)=Sof(H8a)=Sof(H8b)=1-FVAR(3)
 Sof(P005)=Sof(H00a)=Sof(H00b)=Sof(H00h)=Sof(H00i)=Sof(C014)=Sof(H01g)=
 Sof(H01h)=Sof(H01i)=Sof(C019)=Sof(H01j)=Sof(H01k)=Sof(C11)=Sof(H11a)=Sof(H11b)=
 Sof(C9)=Sof(H9a)=Sof(H9b)=Sof(H9c)=FVAR(3)
3.a Free rotating group:
 O00B(H8,H), O00G(H9,Ha)
3.b Secondary CH2 refined with riding coordinates:
 C00H(H00,Hb), C00I(H1,Hc), C00K(H3,Hf), C00L(H00a,H00b), C00L(H00c,H00d),
 C00M(H4,Hg), C00N(H00l,H00m), C00O(H00n,H00o), C00S(H00u,H00v), C00T(H00p,
 H00q), C00U(H00h,H00i), C00U(H00j,H00k), C00X(H00w,H00x), C00Y(H00y,Hn),
 C016(H01r,H01s), C019(H01j,H01k), C01B(H01z,Hq), C01D(H01,Hr), C2(H2a,H2b),
 C10(H10a,H10b), C11(H11a,H11b), C8(H8a,H8b)
3.c Idealised Me refined as rotating group:
 C00J(H2,Hd,He), C00P(H00e,H00f,H00g), C00Q(H5,Hh,Hi), C00R(H6,Hj,Hk),
 C00V(H00r,H00s,H00t), C00W(H7,Hl,Hm), C00Z(H00z,Ho,Hp), C010(H01l,H01m,H01n),
 C011(H01a,H01b,H01c), C012(H01d,H01e,H01f), C013(H01t,H01u,H01v), C014(H01g,
 H01h,H01i), C015(H01o,H01p,H01q), C018(H01w,H01x,H01y), C4(H4a,H4b,H4c),
 C6(H6a,H6b,H6c), C7(H7a,H7b,H7c), C3(H3a,H3b,H3c), C1(H1a,H1b,H1c), C9(H9a,H9b,
 H9c)
;
_olex2_submission_special_instructions 'No special instructions were received'
_oxdiff_exptl_absorpt_empirical_details
;
Empirical correction (ABSPACK) includes:
- Absorption correction using spherical harmonics
- Frame scaling
;
_oxdiff_exptl_absorpt_empirical_full_max 2.353
_oxdiff_exptl_absorpt_empirical_full_min 0.588

loop_
_space_group_symop_id
_space_group_symop_operation_xyz
1 x,y,z
2 -x,y+1/2,-z+1/2
3 -x,-y,-z
4 x,-y-1/2,z-1/2

loop_
_atom_site_label
_atom_site_type_symbol
_atom_site_fract_x
_atom_site_fract_y
_atom_site_fract_z
_atom_site_U_iso_or_equiv
_atom_site_adp_type
_atom_site_occupancy
_atom_site_refinement_flags_posn
_atom_site_disorder_group
S001 S 0.81414(6) 0.35054(6) 0.38537(4) 0.0255(2) Uani 1.000000 . .
S002 S 0.69815(6) 0.64001(7) 0.12156(4) 0.0267(2) Uani 1.000000 . .
P003 P 0.68102(7) 0.15285(8) 0.52272(5) 0.0358(3) Uani 1.000000 . .
P004 P 0.99325(7) 0.17090(9) 0.29145(6) 0.0425(3) Uani 1.000000 . .
P005 P 0.8194(3) 0.6402(3) 0.4902(2) 0.0314(8) Uani 0.606(11) . 1
P006 P 0.51920(8) 0.83729(12) 0.20374(7) 0.0581(4) Uani 1.000000 . .
O007 O 0.7763(2) 0.3820(2) 0.44062(13) 0.0341(6) Uani 1.000000 . .
O008 O 0.91893(19) 0.3639(2) 0.39348(15) 0.0380(7) Uani 1.000000 . .
O009 O 0.7669(2) 0.4051(2) 0.33103(13) 0.0414(7) Uani 1.000000 . .
O00A O 0.7313(2) 0.5983(2) 0.06766(14) 0.0400(7) Uani 1.000000 . .
O00B O 0.7662(2) 0.3916(2) 0.20406(14) 0.0424(7) Uani 1.000000 . .
H8 H 0.766(4) 0.391(3) 0.2439(5) 0.0636(11) Uiso 1.000000 G .
H H 0.748(4) 0.4468(15) 0.192(2) 0.0636(11) Uiso 1.000000 G .
O00C O 0.7590(2) 0.7203(2) 0.14222(16) 0.0437(8) Uani 1.000000 . .
O00D O 0.7918(2) 0.2533(2) 0.37428(16) 0.0428(7) Uani 1.000000 . .
O00E O 0.5970(2) 0.6673(3) 0.10550(16) 0.0490(9) Uani 1.000000 . .
O00F O 0.7066(3) 0.5731(2) 0.17298(14) 0.0467(8) Uani 1.000000 . .
O00G O 0.7124(3) 0.5886(3) 0.30279(16) 0.0471(8) Uani 1.000000 . .
H9 H 0.724(5) 0.5314(11) 0.312(2) 0.0707(12) Uiso 1.000000 G .
Ha H 0.703(4) 0.590(3) 0.26245(18) 0.0707(12) Uiso 1.000000 G .
C00H C 0.6632(3) 0.1213(4) 0.4422(2) 0.0422(11) Uani 1.000000 . .
H00 H 0.5932(3) 0.1160(4) 0.4267(2) 0.0506(13) Uiso 1.000000 R .
Hb H 0.6891(3) 0.1704(4) 0.4183(2) 0.0506(13) Uiso 1.000000 R .
C00I C 0.8024(3) 0.1285(4) 0.5588(2) 0.0451(11) Uani 1.000000 . .
H1 H 0.8095(3) 0.1423(4) 0.6036(2) 0.0541(13) Uiso 1.000000 R .
Hc H 0.8155(3) 0.0624(4) 0.5543(2) 0.0541(13) Uiso 1.000000 R .
C00J C 0.7126(4) 0.0302(4) 0.4312(2) 0.0509(12) Uani 1.000000 . .
H2 H 0.689(2) 0.0089(14) 0.3889(6) 0.0763(18) Uiso 1.000000 GR .
Hd H 0.7825(4) 0.0393(7) 0.4369(18) 0.0763(18) Uiso 1.000000 GR .
He H 0.697(2) -0.0157(9) 0.4609(12) 0.0763(18) Uiso 1.000000 GR .
C00K C 0.6052(3) 0.0860(4) 0.5640(2) 0.0456(11) Uani 1.000000 . .
H3 H 0.6141(3) 0.0202(4) 0.5551(2) 0.0547(13) Uiso 1.000000 R .
Hf H 0.6260(3) 0.0953(4) 0.6091(2) 0.0547(13) Uiso 1.000000 R .
C00L C 0.8416(3) 0.6116(4) 0.5701(2) 0.0440(11) Uani 1.000000 . .
H00a H 0.9119(3) 0.6109(4) 0.5853(2) 0.0528(13) Uiso 0.606(11) R 1
H00b H 0.8121(3) 0.6582(4) 0.5940(2) 0.0528(13) Uiso 0.606(11) R 1
H00c H 0.8260(3) 0.6533(4) 0.6027(2) 0.0528(13) Uiso 0.394(11) R 2
H00d H 0.9127(3) 0.6057(4) 0.5759(2) 0.0528(13) Uiso 0.394(11) R 2
C00M C 0.6533(4) 0.2717(3) 0.5290(2) 0.0458(11) Uani 1.000000 . .
H4 H 0.6958(4) 0.3081(3) 0.5064(2) 0.0549(13) Uiso 1.000000 R .
Hg H 0.5859(4) 0.2825(3) 0.5088(2) 0.0549(13) Uiso 1.000000 R .
C00N C 1.0296(3) 0.2861(4) 0.2763(2) 0.0460(11) Uani 1.000000 . .
H00l H 0.9964(3) 0.3291(4) 0.3008(2) 0.0551(14) Uiso 1.000000 R .
H00m H 1.0997(3) 0.2920(4) 0.2911(2) 0.0551(14) Uiso 1.000000 R .
C00O C 1.0150(3) 0.1581(4) 0.3738(3) 0.0498(12) Uani 1.000000 . .
H00n H 1.0808(3) 0.1809(4) 0.3895(3) 0.0598(15) Uiso 1.000000 R .
H00o H 0.9694(3) 0.1985(4) 0.3911(3) 0.0598(15) Uiso 1.000000 R .
C00P C 0.7989(4) 0.5169(4) 0.5800(3) 0.0583(14) Uani 1.000000 . .
H00e H 0.812(3) 0.4750(9) 0.5472(12) 0.087(2) Uiso 1.000000 GR .
H00f H 0.828(2) 0.4927(14) 0.6205(9) 0.087(2) Uiso 1.000000 GR .
H00g H 0.7291(6) 0.5224(7) 0.578(2) 0.087(2) Uiso 1.000000 GR .
C00Q C 0.8762(4) 0.1839(5) 0.5307(3) 0.0606(15) Uani 1.000000 . .
H5 H 0.873(2) 0.167(2) 0.4870(6) 0.091(2) Uiso 1.000000 GR .
Hh H 0.862(2) 0.2494(5) 0.5339(19) 0.091(2) Uiso 1.000000 GR .
Hi H 0.9409(5) 0.171(2) 0.5532(14) 0.091(2) Uiso 1.000000 GR .
C00R C 0.4981(4) 0.1097(4) 0.5474(3) 0.0600(15) Uani 1.000000 . .
H6 H 0.4792(9) 0.110(3) 0.5022(3) 0.090(2) Uiso 1.000000 GR .
Hj H 0.4599(4) 0.0640(19) 0.5655(19) 0.090(2) Uiso 1.000000 GR .
Hk H 0.4866(7) 0.1705(14) 0.5639(19) 0.090(2) Uiso 1.000000 GR .
C00S C 0.4606(3) 0.8462(4) 0.1241(3) 0.0535(13) Uani 1.000000 . .
H00u H 0.3921(3) 0.8287(4) 0.1215(3) 0.0642(16) Uiso 1.000000 R .
H00v H 0.4908(3) 0.8019(4) 0.0988(3) 0.0642(16) Uiso 1.000000 R .
C00T C 0.8672(3) 0.1596(4) 0.2583(3) 0.0583(16) Uani 1.000000 . .
H00p H 0.8316(3) 0.2104(4) 0.2743(3) 0.0700(19) Uiso 1.000000 R .
H00q H 0.8610(3) 0.1679(4) 0.2129(3) 0.0700(19) Uiso 1.000000 R .
C00U C 0.8481(4) 0.7667(4) 0.4886(3) 0.0554(14) Uani 1.000000 . .
H00h H 0.8104(4) 0.7995(4) 0.5162(3) 0.0665(16) Uiso 0.606(11) R 1
H00i H 0.9173(4) 0.7757(4) 0.5052(3) 0.0665(16) Uiso 0.606(11) R 1
H00j H 0.9189(4) 0.7613(4) 0.5009(3) 0.0665(16) Uiso 0.394(11) R 2
H00k H 0.8242(4) 0.8083(4) 0.5184(3) 0.0665(16) Uiso 0.394(11) R 2
C00V C 0.8192(4) 0.0724(5) 0.2700(3) 0.0661(17) Uani 1.000000 . .
H00r H 0.7569(16) 0.0683(16) 0.2425(16) 0.099(3) Uiso 1.000000 GR .
H00s H 0.8599(16) 0.0207(5) 0.262(2) 0.099(3) Uiso 1.000000 GR .
H00t H 0.809(3) 0.0704(15) 0.3132(7) 0.099(3) Uiso 1.000000 GR .
C00W C 0.6656(5) 0.3057(5) 0.5970(3) 0.0656(16) Uani 1.000000 . .
H7 H 0.642(3) 0.3689(12) 0.5978(3) 0.098(2) Uiso 1.000000 GR .
Hl H 0.628(3) 0.266(2) 0.6207(6) 0.098(2) Uiso 1.000000 GR .
Hm H 0.7339(6) 0.304(3) 0.6155(7) 0.098(2) Uiso 1.000000 GR .
C00X C 0.5053(4) 0.7215(6) 0.2287(3) 0.073(2) Uani 1.000000 . .
H00w H 0.5256(4) 0.6790(6) 0.1980(3) 0.087(2) Uiso 1.000000 R .
H00x H 0.5484(4) 0.7116(6) 0.2688(3) 0.087(2) Uiso 1.000000 R .
C00Y C 0.6450(3) 0.8625(5) 0.2070(3) 0.071(2) Uani 1.000000 . .
H00y H 0.6692(3) 0.8278(5) 0.1737(3) 0.085(2) Uiso 1.000000 R .
Hn H 0.6522(3) 0.9286(5) 0.1985(3) 0.085(2) Uiso 1.000000 R .
C00Z C 0.7084(4) 0.8387(5) 0.2700(4) 0.078(2) Uani 1.000000 . .
H00z H 0.7749(9) 0.858(3) 0.2695(10) 0.117(3) Uiso 1.000000 GR .
Ho H 0.683(2) 0.870(3) 0.3036(4) 0.117(3) Uiso 1.000000 GR .
Hp H 0.707(3) 0.7723(6) 0.2769(12) 0.117(3) Uiso 1.000000 GR .
C010 C 1.0084(4) 0.3146(6) 0.2086(3) 0.075(2) Uani 1.000000 . .
H01l H 1.027(4) 0.2648(14) 0.1826(3) 0.112(3) Uiso 1.000000 GR .
H01m H 0.9395(8) 0.328(4) 0.1969(7) 0.112(3) Uiso 1.000000 GR .
H01n H 1.046(3) 0.370(2) 0.2025(5) 0.112(3) Uiso 1.000000 GR .
C011 C 0.8261(6) 0.8092(5) 0.4236(3) 0.088(3) Uani 1.000000 . .
H01a H 0.858(4) 0.773(2) 0.3948(7) 0.133(4) Uiso 1.000000 GR .
H01b H 0.7563(7) 0.809(4) 0.4094(12) 0.133(4) Uiso 1.000000 GR .
H01c H 0.850(4) 0.8723(15) 0.4251(6) 0.133(4) Uiso 1.000000 GR .
C012 C 0.9512(13) 0.5895(10) 0.4449(7) 0.037(3) Uani 0.394(11) . 2
H01d H 0.9694(14) 0.533(4) 0.425(4) 0.055(5) Uiso 0.394(11) GR 2
H01e H 0.9747(15) 0.643(4) 0.425(4) 0.055(5) Uiso 0.394(11) GR 2
H01f H 0.9800(14) 0.589(7) 0.4889(7) 0.055(5) Uiso 0.394(11) GR 2
C013 C 0.4023(4) 0.6990(7) 0.2364(3) 0.091(3) Uani 1.000000 . .
H01t H 0.3603(9) 0.702(4) 0.1960(6) 0.137(4) Uiso 1.000000 GR .
H01u H 0.3999(9) 0.6371(17) 0.253(3) 0.137(4) Uiso 1.000000 GR .
H01v H 0.3803(16) 0.743(3) 0.265(2) 0.137(4) Uiso 1.000000 GR .
C014 C 0.9953(8) 0.6046(8) 0.4537(5) 0.042(2) Uani 0.606(11) . 1
H01g H 1.0026(10) 0.665(2) 0.435(3) 0.063(3) Uiso 0.606(11) GR 1
H01h H 1.0191(15) 0.607(4) 0.4984(5) 0.063(3) Uiso 0.606(11) GR 1
H01i H 1.0324(10) 0.559(3) 0.434(3) 0.063(3) Uiso 0.606(11) GR 1
C015 C 1.0063(5) 0.0622(5) 0.3998(4) 0.095(3) Uani 1.000000 . .
H01o H 1.039(4) 0.0182(7) 0.3765(19) 0.143(4) Uiso 1.000000 GR .
H01p H 1.036(4) 0.0610(12) 0.4436(8) 0.143(4) Uiso 1.000000 GR .
H01q H 0.9380(5) 0.0457(18) 0.396(3) 0.143(4) Uiso 1.000000 GR .
C016 C 1.0634(5) 0.0778(9) 0.2686(6) 0.034(3) Uani 0.59(3) . 1
H01r H 1.1326(5) 0.0944(9) 0.2776(6) 0.041(4) Uiso 0.59(3) R 1
H01s H 1.0539(5) 0.0229(9) 0.2935(6) 0.041(4) Uiso 0.59(3) R 1
C018 C 0.4660(6) 0.9416(5) 0.0967(5) 0.107(3) Uani 1.000000 . .
H01w H 0.443(5) 0.9394(10) 0.0519(7) 0.160(5) Uiso 1.000000 GR .
H01x H 0.426(4) 0.9837(11) 0.116(2) 0.160(5) Uiso 1.000000 GR .
H01y H 0.5329(10) 0.963(2) 0.104(3) 0.160(5) Uiso 1.000000 GR .
C019 C 0.6954(5) 0.6152(6) 0.4604(4) 0.041(2) Uani 0.606(11) . 1
H01j H 0.6802(5) 0.6380(6) 0.4173(4) 0.049(3) Uiso 0.606(11) R 1
H01k H 0.6865(5) 0.5478(6) 0.4593(4) 0.049(3) Uiso 0.606(11) R 1
C01B C 0.4607(6) 0.9385(8) 0.2341(6) 0.032(3) Uani 0.439(19) . 2
H01z H 0.4779(6) 0.9949(8) 0.2132(6) 0.038(4) Uiso 0.439(19) R 2
Hq H 0.3898(6) 0.9314(8) 0.2254(6) 0.038(4) Uiso 0.439(19) R 2
C01D C 0.4667(6) 0.8926(10) 0.2664(6) 0.054(4) Uani 0.561(19) . 1
H01 H 0.3955(6) 0.8903(10) 0.2560(6) 0.064(5) Uiso 0.561(19) R 1
Hr H 0.4862(6) 0.8579(10) 0.3053(6) 0.064(5) Uiso 0.561(19) R 1
C4 C 0.4949(8) 0.9462(12) 0.3041(6) 0.045(4) Uani 0.439(19) . 2
H4a H 0.562(2) 0.966(6) 0.3120(6) 0.067(6) Uiso 0.439(19) GR 2
H4b H 0.455(4) 0.991(5) 0.3216(9) 0.067(6) Uiso 0.439(19) GR 2
H4c H 0.489(6) 0.8863(18) 0.3235(8) 0.067(6) Uiso 0.439(19) GR 2
C6 C 0.4983(8) 0.9912(10) 0.2765(7) 0.061(4) Uani 0.561(19) . 1
H6a H 0.481(5) 1.0254(17) 0.2376(12) 0.092(6) Uiso 0.561(19) GR 1
H6b H 0.466(5) 1.0187(19) 0.308(3) 0.092(6) Uiso 0.561(19) GR 1
H6c H 0.5683(11) 0.9936(11) 0.290(4) 0.092(6) Uiso 0.561(19) GR 1
C7 C 0.6241(8) 0.6968(11) 0.4111(6) 0.054(4) Uani 0.394(11) . 2
H7a H 0.647(6) 0.653(4) 0.3829(7) 0.080(6) Uiso 0.394(11) GR 2
H7b H 0.5537(9) 0.693(7) 0.4065(14) 0.080(6) Uiso 0.394(11) GR 2
H7c H 0.643(6) 0.759(3) 0.4011(17) 0.080(6) Uiso 0.394(11) GR 2
C3 C 1.0381(10) 0.0165(12) 0.2200(10) 0.040(4) Uani 0.41(3) . 2
H3a H 0.972(2) 0.0187(14) 0.197(3) 0.059(6) Uiso 0.41(3) GR 2
H3b H 1.082(4) -0.009(2) 0.194(3) 0.059(6) Uiso 0.41(3) GR 2
H3c H 1.039(6) -0.0227(18) 0.2565(10) 0.059(6) Uiso 0.41(3) GR 2
C2 C 1.0701(8) 0.1122(11) 0.2404(9) 0.035(4) Uani 0.41(3) . 2
H2a H 1.0707(8) 0.1504(11) 0.2030(9) 0.042(5) Uiso 0.41(3) R 2
H2b H 1.1370(8) 0.1091(11) 0.2630(9) 0.042(5) Uiso 0.41(3) R 2
C1 C 1.0364(10) 0.0547(14) 0.2002(7) 0.059(4) Uani 0.59(3) . 1
H1a H 1.039(6) 0.1104(17) 0.1754(7) 0.089(6) Uiso 0.59(3) GR 1
H1b H 1.082(3) 0.009(4) 0.1887(11) 0.089(6) Uiso 0.59(3) GR 1
H1c H 0.971(2) 0.029(5) 0.1923(9) 0.089(6) Uiso 0.59(3) GR 1
C10 C 0.8424(11) 0.5944(8) 0.4390(5) 0.028(3) Uani 0.394(11) . 2
H10a H 0.8156(11) 0.6159(8) 0.3967(5) 0.033(3) Uiso 0.394(11) R 2
H10b H 0.8174(11) 0.5317(8) 0.4436(5) 0.033(3) Uiso 0.394(11) R 2
P4 P 0.8000(5) 0.6664(5) 0.4929(4) 0.0308(12) Uani 0.394(11) . 2
C11 C 0.8889(9) 0.5774(6) 0.4426(4) 0.0359(19) Uani 0.606(11) . 1
H11a H 0.8836(9) 0.5111(6) 0.4510(4) 0.043(2) Uiso 0.606(11) R 1
H11b H 0.8617(9) 0.5881(6) 0.3984(4) 0.043(2) Uiso 0.606(11) R 1
C9 C 0.6241(7) 0.6575(8) 0.4983(5) 0.056(3) Uani 0.606(11) . 1
H9a H 0.5581(7) 0.647(4) 0.4769(17) 0.084(4) Uiso 0.606(11) GR 1
H9b H 0.633(4) 0.629(4) 0.5394(13) 0.084(4) Uiso 0.606(11) GR 1
H9c H 0.636(3) 0.7235(11) 0.503(3) 0.084(4) Uiso 0.606(11) GR 1
C8 C 0.6695(9) 0.6735(10) 0.4793(6) 0.041(3) Uani 0.394(11) . 2
H8a H 0.6495(9) 0.7210(10) 0.5070(6) 0.049(4) Uiso 0.394(11) R 2
H8b H 0.6431(9) 0.6141(10) 0.4907(6) 0.049(4) Uiso 0.394(11) R 2

loop_
_atom_site_aniso_label
_atom_site_aniso_U_11
_atom_site_aniso_U_22
_atom_site_aniso_U_33
_atom_site_aniso_U_12
_atom_site_aniso_U_13
_atom_site_aniso_U_23
S001 0.0232(4) 0.0267(4) 0.0265(4) -0.0023(3) 0.0038(3) 0.0005(4)
S002 0.0243(4) 0.0284(5) 0.0272(4) -0.0035(4) 0.0039(3) -0.0007(4)
P003 0.0239(5) 0.0409(6) 0.0408(6) -0.0006(4) -0.0001(4) 0.0025(5)
P004 0.0191(5) 0.0469(7) 0.0614(8) 0.0010(4) 0.0066(5) -0.0201(6)
P005 0.0259(17) 0.032(2) 0.0366(12) -0.0010(12) 0.0049(12) -0.0097(14)
P006 0.0195(5) 0.0860(11) 0.0683(9) 0.0020(6) 0.0060(5) -0.0387(8)
O007 0.0357(15) 0.0411(16) 0.0276(14) -0.0029(13) 0.0115(11) 0.0001(12)
O008 0.0223(13) 0.0412(17) 0.0510(18) -0.0003(12) 0.0073(12) -0.0025(14)
O009 0.0473(17) 0.0507(19) 0.0247(14) 0.0101(15) 0.0014(12) 0.0106(13)
O00A 0.0464(17) 0.0391(17) 0.0388(16) -0.0067(14) 0.0198(14) -0.0069(14)
O00B 0.0465(17) 0.050(2) 0.0304(15) 0.0025(15) 0.0057(13) -0.0014(14)
O00C 0.0404(16) 0.0401(18) 0.0509(19) -0.0154(14) 0.0083(14) -0.0117(15)
O00D 0.0428(17) 0.0322(16) 0.0518(19) -0.0085(14) 0.0028(14) -0.0035(14)
O00E 0.0270(15) 0.065(2) 0.053(2) 0.0059(15) -0.0005(13) -0.0068(17)
O00F 0.060(2) 0.0449(19) 0.0342(16) -0.0030(16) 0.0046(14) 0.0117(15)
O00G 0.0458(18) 0.053(2) 0.0420(18) 0.0125(16) 0.0046(15) 0.0019(16)
C00H 0.038(2) 0.054(3) 0.032(2) -0.003(2) -0.0036(17) 0.008(2)
C00I 0.036(2) 0.058(3) 0.040(2) -0.001(2) 0.0042(19) 0.008(2)
C00J 0.045(3) 0.062(3) 0.045(3) -0.001(2) 0.007(2) -0.005(2)
C00K 0.048(3) 0.044(3) 0.043(3) 0.001(2) 0.001(2) 0.012(2)
C00L 0.033(2) 0.060(3) 0.037(2) -0.011(2) 0.0006(17) -0.009(2)
C00M 0.045(3) 0.044(3) 0.051(3) -0.008(2) 0.016(2) 0.009(2)
C00N 0.037(2) 0.060(3) 0.041(2) -0.009(2) 0.0044(19) -0.006(2)
C00O 0.031(2) 0.050(3) 0.070(3) 0.004(2) 0.013(2) 0.007(3)
C00P 0.062(3) 0.069(4) 0.046(3) -0.020(3) 0.014(2) 0.001(3)
C00Q 0.036(2) 0.086(4) 0.058(3) -0.007(3) 0.001(2) 0.012(3)
C00R 0.038(3) 0.070(4) 0.068(4) -0.018(3) -0.003(2) 0.024(3)
C00S 0.033(2) 0.046(3) 0.079(4) -0.003(2) 0.001(2) -0.003(3)
C00T 0.021(2) 0.056(3) 0.096(4) 0.004(2) 0.002(2) -0.029(3)
C00U 0.050(3) 0.053(3) 0.068(3) 0.011(2) 0.025(3) -0.008(3)
C00V 0.035(3) 0.088(5) 0.075(4) -0.015(3) 0.009(2) -0.022(4)
C00W 0.073(4) 0.062(4) 0.063(4) -0.014(3) 0.016(3) -0.008(3)
C00X 0.037(3) 0.133(6) 0.048(3) -0.010(3) 0.007(2) 0.013(4)
C00Y 0.026(2) 0.079(4) 0.105(5) 0.002(2) 0.004(3) -0.047(4)
C00Z 0.035(3) 0.073(4) 0.115(6) 0.013(3) -0.018(3) -0.032(4)
C010 0.051(3) 0.127(6) 0.044(3) -0.020(4) -0.001(2) 0.012(4)
C011 0.116(6) 0.082(5) 0.078(5) 0.053(5) 0.047(4) 0.025(4)
C012 0.028(9) 0.039(8) 0.040(7) 0.008(7) -0.006(7) -0.014(5)
C013 0.033(3) 0.180(9) 0.061(4) -0.007(4) 0.009(3) 0.035(5)
C014 0.031(5) 0.048(6) 0.045(5) 0.001(5) 0.001(4) -0.015(4)
C015 0.060(4) 0.061(4) 0.150(8) -0.017(3) -0.027(4) 0.044(5)
C016 0.021(3) 0.042(6) 0.039(6) 0.007(3) 0.005(3) -0.008(5)
C018 0.096(6) 0.055(4) 0.156(9) -0.016(4) -0.018(6) 0.026(5)
C019 0.024(3) 0.059(5) 0.039(4) 0.004(3) 0.000(3) -0.015(4)
C01B 0.022(4) 0.040(6) 0.034(6) 0.008(4) 0.006(4) 0.001(5)
C01D 0.030(4) 0.071(8) 0.060(8) 0.013(4) 0.008(4) -0.011(7)
C4 0.037(6) 0.065(10) 0.033(6) 0.018(6) 0.009(5) -0.007(6)
C6 0.053(6) 0.065(8) 0.066(9) 0.014(5) 0.011(6) -0.008(7)
C7 0.025(5) 0.077(10) 0.055(8) 0.013(6) -0.004(5) -0.002(7)
C3 0.027(6) 0.034(8) 0.060(11) 0.006(5) 0.012(6) -0.009(6)
C2 0.024(5) 0.041(7) 0.041(8) 0.004(5) 0.007(5) 0.008(7)
C1 0.062(6) 0.070(11) 0.046(7) 0.020(7) 0.012(5) -0.014(6)
C10 0.029(7) 0.022(5) 0.033(5) 0.007(5) 0.008(5) -0.006(4)
P4 0.020(2) 0.033(3) 0.039(2) -0.0032(19) 0.0027(17) -0.004(2)
C11 0.025(5) 0.040(5) 0.044(4) 0.005(5) 0.009(4) -0.018(3)
C9 0.029(4) 0.083(7) 0.056(5) 0.014(5) 0.006(4) -0.014(5)
C8 0.024(6) 0.055(8) 0.043(7) 0.002(6) 0.004(5) -0.013(6)

loop_
_atom_type_symbol
_atom_type_scat_dispersion_real
_atom_type_scat_dispersion_imag
_atom_type_scat_Cromer_Mann_a1
_atom_type_scat_Cromer_Mann_a2
_atom_type_scat_Cromer_Mann_a3
_atom_type_scat_Cromer_Mann_a4
_atom_type_scat_Cromer_Mann_b1
_atom_type_scat_Cromer_Mann_b2
_atom_type_scat_Cromer_Mann_b3
_atom_type_scat_Cromer_Mann_b4
_atom_type_scat_Cromer_Mann_c
_atom_type_scat_source
_atom_type_scat_dispersion_source
C 0.01920 0.00962 2.31000 1.02000 1.58860 0.86500 20.84390 10.20750 0.56870 51.65120 0.21560 'International Tables Volume C Table 6.1.1.4 (pp. 500-502)' 'Henke, Gullikson and Davis, At. Data and Nucl. Data Tables, 1993, 54, 2'
H 0.00000 0.00000 0.49300 0.32291 0.14019 0.04081 10.51090 26.12570 3.14236 57.79970 0.00304 'International Tables Volume C Table 6.1.1.4 (pp. 500-502)' 'Henke, Gullikson and Davis, At. Data and Nucl. Data Tables, 1993, 54, 2'
O 0.05239 0.03377 3.04850 2.28680 1.54630 0.86700 13.27710 5.70110 0.32390 32.90890 0.25080 'International Tables Volume C Table 6.1.1.4 (pp. 500-502)' 'Henke, Gullikson and Davis, At. Data and Nucl. Data Tables, 1993, 54, 2'
P 0.30360 0.43703 6.43450 4.17910 1.78000 1.49080 1.90670 27.15700 0.52600 68.16450 1.11490 'International Tables Volume C Table 6.1.1.4 (pp. 500-502)' 'Henke, Gullikson and Davis, At. Data and Nucl. Data Tables, 1993, 54, 2'
S 0.33537 0.55136 6.90530 5.20340 1.43790 1.58630 1.46790 22.21510 0.25360 56.17200 0.86690 'International Tables Volume C Table 6.1.1.4 (pp. 500-502)' 'Henke, Gullikson and Davis, At. Data and Nucl. Data Tables, 1993, 54, 2'

loop_
_exptl_crystal_face_index_h
_exptl_crystal_face_index_k
_exptl_crystal_face_index_l
_exptl_crystal_face_perp_dist
3 -1 13 0.0280
-3 1 -12 0.0082
9 2 -6 0.1033
-1 -8 -7 0.0198
-9 0 7 0.1086
0 8 7 0.0347

loop_
_geom_angle_atom_site_label_1
_geom_angle_atom_site_label_2
_geom_angle_atom_site_label_3
_geom_angle
_geom_angle_site_symmetry_1
_geom_angle_site_symmetry_3
_geom_angle_publ_flag
O008 S001 O007 110.53(17) . . ?
O009 S001 O007 108.28(18) . . ?
O009 S001 O008 109.38(19) . . ?
O00D S001 O007 109.97(19) . . ?
O00D S001 O008 109.43(18) . . ?
O00D S001 O009 109.23(19) . . ?
O00C S002 O00A 109.22(18) . . ?
O00E S002 O00A 110.2(2) . . ?
O00E S002 O00C 110.5(2) . . ?
O00F S002 O00A 109.9(2) . . ?
O00F S002 O00C 108.7(2) . . ?
O00F S002 O00E 108.4(2) . . ?
C00I P003 C00H 110.4(2) . . ?
C00K P003 C00H 110.8(2) . . ?
C00K P003 C00I 105.8(2) . . ?
C00M P003 C00H 109.1(2) . . ?
C00M P003 C00I 111.2(2) . . ?
C00M P003 C00K 109.5(2) . . ?
C00O P004 C00N 106.0(2) . . ?
C00T P004 C00N 107.5(3) . . ?
C00T P004 C00O 112.9(3) . . ?
C016 P004 C00N 117.9(5) . . ?
C016 P004 C00O 101.0(5) . . ?
C016 P004 C00T 111.5(3) . . ?
C2 P004 C00N 96.2(6) . . ?
C2 P004 C00O 122.0(6) . . ?
C2 P004 C00T 110.0(4) . . ?
C2 P004 C016 25.4(4) . . ?
C00U P005 C00L 104.1(3) . . ?
C019 P005 C00L 108.2(4) . . ?
C019 P005 C00U 112.9(4) . . ?
C11 P005 C00L 115.3(4) . . ?
C11 P005 C00U 110.4(4) . . ?
C11 P005 C019 106.0(5) . . ?
C00X P006 C00S 107.8(3) . . ?
C00Y P006 C00S 108.3(3) . . ?
C00Y P006 C00X 109.6(3) . . ?
C01B P006 C00S 97.4(4) . . ?
C01B P006 C00X 124.1(5) . . ?
C01B P006 C00Y 108.3(4) . . ?
C01D P006 C00S 120.7(4) . . ?
C01D P006 C00X 96.3(5) . . ?
C01D P006 C00Y 113.1(4) . . ?
C01D P006 C01B 30.2(4) . . ?
H O00B H8 104.5 . . ?
Ha O00G H9 104.5 . . ?
H00 C00H P003 109.12(15) . . ?
Hb C00H P003 109.12(16) . . ?
Hb C00H H00 107.9 . . ?
C00J C00H P003 112.4(3) . . ?
C00J C00H H00 109.1(3) . . ?
C00J C00H Hb 109.1(3) . . ?
H1 C00I P003 109.13(16) . . ?
Hc C00I P003 109.13(18) . . ?
Hc C00I H1 107.9 . . ?
C00Q C00I P003 112.4(4) . . ?
C00Q C00I H1 109.1(3) . . ?
C00Q C00I Hc 109.1(3) . . ?
H2 C00J C00H 109.5 . . ?
Hd C00J C00H 109.5 . . ?
Hd C00J H2 109.5 . . ?
He C00J C00H 109.5 . . ?
He C00J H2 109.5 . . ?
He C00J Hd 109.5 . . ?
H3 C00K P003 108.84(18) . . ?
Hf C00K P003 108.84(17) . . ?
Hf C00K H3 107.7 . . ?
C00R C00K P003 113.6(3) . . ?
C00R C00K H3 108.8(3) . . ?
C00R C00K Hf 108.8(3) . . ?
H00a C00L P005 109.7(2) . . ?
H00b C00L P005 109.7(2) . . ?
H00b C00L H00a 108.2 . . ?
H00c C00L P005 122.8(2) . . ?
H00c C00L H00a 95.3 . . ?
H00c C00L H00b 15.1 . . ?
H00d C00L P005 99.1(2) . . ?
H00d C00L H00a 12.7 . . ?
H00d C00L H00b 119.6 . . ?
H00d C00L H00c 107.4 . . ?
C00P C00L P005 109.9(4) . . ?
C00P C00L H00a 109.7(3) . . ?
C00P C00L H00b 109.7(3) . . ?
C00P C00L H00c 108.3(3) . . ?
C00P C00L H00d 108.3(3) . . ?
P4 C00L P005 14.81(18) . . ?
P4 C00L H00a 116.9(3) . . ?
P4 C00L H00b 94.9(3) . . ?
P4 C00L H00c 108.3(3) . . ?
P4 C00L H00d 108.3(3) . . ?
P4 C00L C00P 116.1(4) . . ?
H4 C00M P003 108.95(15) . . ?
Hg C00M P003 108.95(17) . . ?
Hg C00M H4 107.8 . . ?
C00W C00M P003 113.1(4) . . ?
C00W C00M H4 108.9(3) . . ?
C00W C00M Hg 108.9(3) . . ?
H00l C00N P004 108.59(16) . . ?
H00m C00N P004 108.59(16) . . ?
H00m C00N H00l 107.6 . . ?
C010 C00N P004 114.7(4) . . ?
C010 C00N H00l 108.6(4) . . ?
C010 C00N H00m 108.6(3) . . ?
H00n C00O P004 107.93(16) . . ?
H00o C00O P004 107.93(16) . . ?
H00o C00O H00n 107.2 . . ?
C015 C00O P004 117.5(5) . . ?
C015 C00O H00n 107.9(3) . . ?
C015 C00O H00o 107.9(4) . . ?
H00e C00P C00L 109.5 . . ?
H00f C00P C00L 109.5 . . ?
H00f C00P H00e 109.5 . . ?
H00g C00P C00L 109.5 . . ?
H00g C00P H00e 109.5 . . ?
H00g C00P H00f 109.5 . . ?
H5 C00Q C00I 109.5 . . ?
Hh C00Q C00I 109.5 . . ?
Hh C00Q H5 109.5 . . ?
Hi C00Q C00I 109.5 . . ?
Hi C00Q H5 109.5 . . ?
Hi C00Q Hh 109.5 . . ?
H6 C00R C00K 109.5 . . ?
Hj C00R C00K 109.5 . . ?
Hj C00R H6 109.5 . . ?
Hk C00R C00K 109.5 . . ?
Hk C00R H6 109.5 . . ?
Hk C00R Hj 109.5 . . ?
H00u C00S P006 108.84(17) . . ?
H00v C00S P006 108.84(18) . . ?
H00v C00S H00u 107.7 . . ?
C018 C00S P006 113.6(5) . . ?
C018 C00S H00u 108.8(4) . . ?
C018 C00S H00v 108.8(5) . . ?
H00p C00T P004 108.05(17) . . ?
H00q C00T P004 108.1(2) . . ?
H00q C00T H00p 107.3 . . ?
C00V C00T P004 117.0(4) . . ?
C00V C00T H00p 108.1(3) . . ?
C00V C00T H00q 108.1(4) . . ?
H00h C00U P005 108.8(2) . . ?
H00i C00U P005 108.8(2) . . ?
H00i C00U H00h 107.7 . . ?
H00j C00U P005 97.3(2) . . ?
H00j C00U H00h 119.2 . . ?
H00j C00U H00i 13.5 . . ?
H00k C00U P005 119.3(2) . . ?
H00k C00U H00h 13.4 . . ?
H00k C00U H00i 95.5 . . ?
H00k C00U H00j 107.7 . . ?
C011 C00U P005 113.6(5) . . ?
C011 C00U H00h 108.8(3) . . ?
C011 C00U H00i 108.8(4) . . ?
C011 C00U H00j 108.9(4) . . ?
C011 C00U H00k 108.9(3) . . ?
P4 C00U P005 13.0(3) . . ?
P4 C00U H00h 97.4(3) . . ?
P4 C00U H00i 119.6(3) . . ?
P4 C00U H00j 108.9(3) . . ?
P4 C00U H00k 108.9(3) . . ?
P4 C00U C011 113.4(6) . . ?
H00r C00V C00T 109.5 . . ?
H00s C00V C00T 109.5 . . ?
H00s C00V H00r 109.5 . . ?
H00t C00V C00T 109.5 . . ?
H00t C00V H00r 109.5 . . ?
H00t C00V H00s 109.5 . . ?
H7 C00W C00M 109.5 . . ?
Hl C00W C00M 109.5 . . ?
Hl C00W H7 109.5 . . ?
Hm C00W C00M 109.5 . . ?
Hm C00W H7 109.5 . . ?
Hm C00W Hl 109.5 . . ?
H00w C00X P006 109.0(2) . . ?
H00x C00X P006 109.00(19) . . ?
H00x C00X H00w 107.8 . . ?
C013 C00X P006 112.9(5) . . ?
C013 C00X H00w 109.0(5) . . ?
C013 C00X H00x 109.0(3) . . ?
H00y C00Y P006 108.75(19) . . ?
Hn C00Y P006 108.7(2) . . ?
Hn C00Y H00y 107.6 . . ?
C00Z C00Y P006 114.0(5) . . ?
C00Z C00Y H00y 108.7(3) . . ?
C00Z C00Y Hn 108.7(4) . . ?
H00z C00Z C00Y 109.5 . . ?
Ho C00Z C00Y 109.5 . . ?
Ho C00Z H00z 109.5 . . ?
Hp C00Z C00Y 109.5 . . ?
Hp C00Z H00z 109.5 . . ?
Hp C00Z Ho 109.5 . . ?
H01l C010 C00N 109.5 . . ?
H01m C010 C00N 109.5 . . ?
H01m C010 H01l 109.5 . . ?
H01n C010 C00N 109.5 . . ?
H01n C010 H01l 109.5 . . ?
H01n C010 H01m 109.5 . . ?
H01a C011 C00U 109.5 . . ?
H01b C011 C00U 109.5 . . ?
H01b C011 H01a 109.5 . . ?
H01c C011 C00U 109.5 . . ?
H01c C011 H01a 109.5 . . ?
H01c C011 H01b 109.5 . . ?
H01e C012 H01d 109.5 . . ?
H01f C012 H01d 109.5 . . ?
H01f C012 H01e 109.5 . . ?
C10 C012 H01d 109.5 . . ?
C10 C012 H01e 109.5 . . ?
C10 C012 H01f 109.5 . . ?
H01t C013 C00X 109.5 . . ?
H01u C013 C00X 109.5 . . ?
H01u C013 H01t 109.5 . . ?
H01v C013 C00X 109.5 . . ?
H01v C013 H01t 109.5 . . ?
H01v C013 H01u 109.5 . . ?
H01h C014 H01g 109.5 . . ?
H01i C014 H01g 109.5 . . ?
H01i C014 H01h 109.5 . . ?
C11 C014 H01g 109.5 . . ?
C11 C014 H01h 109.5 . . ?
C11 C014 H01i 109.5 . . ?
H01o C015 C00O 109.5 . . ?
H01p C015 C00O 109.5 . . ?
H01p C015 H01o 109.5 . . ?
H01q C015 C00O 109.5 . . ?
H01q C015 H01o 109.5 . . ?
H01q C015 H01p 109.5 . . ?
H01r C016 P004 109.1(3) . . ?
H01s C016 P004 109.1(5) . . ?
H01s C016 H01r 107.9 . . ?
C1 C016 P004 112.4(11) . . ?
C1 C016 H01r 109.1(8) . . ?
C1 C016 H01s 109.1(12) . . ?
H01w C018 C00S 109.5 . . ?
H01x C018 C00S 109.5 . . ?
H01x C018 H01w 109.5 . . ?
H01y C018 C00S 109.5 . . ?
H01y C018 H01w 109.5 . . ?
H01y C018 H01x 109.5 . . ?
H01j C019 P005 108.8(3) . . ?
H01k C019 P005 108.8(3) . . ?
H01k C019 H01j 107.7 . . ?
C9 C019 P005 113.9(6) . . ?
C9 C019 H01j 108.8(5) . . ?
C9 C019 H01k 108.8(6) . . ?
H01z C01B P006 109.8(4) . . ?
Hq C01B P006 109.8(3) . . ?
Hq C01B H01z 108.3 . . ?
C4 C01B P006 109.2(10) . . ?
C4 C01B H01z 109.8(9) . . ?
C4 C01B Hq 109.8(6) . . ?
H01 C01D P006 109.1(3) . . ?
Hr C01D P006 109.1(5) . . ?
Hr C01D H01 107.9 . . ?
C6 C01D P006 112.4(11) . . ?
C6 C01D H01 109.1(6) . . ?
C6 C01D Hr 109.1(10) . . ?
H4a C4 C01B 109.5 . . ?
H4b C4 C01B 109.5 . . ?
H4b C4 H4a 109.5 . . ?
H4c C4 C01B 109.5 . . ?
H4c C4 H4a 109.5 . . ?
H4c C4 H4b 109.5 . . ?
H6a C6 C01D 109.5 . . ?
H6b C6 C01D 109.5 . . ?
H6b C6 H6a 109.5 . . ?
H6c C6 C01D 109.5 . . ?
H6c C6 H6a 109.5 . . ?
H6c C6 H6b 109.5 . . ?
H7b C7 H7a 109.5 . . ?
H7c C7 H7a 109.5 . . ?
H7c C7 H7b 109.5 . . ?
C8 C7 H7a 109.5 . . ?
C8 C7 H7b 109.5 . . ?
C8 C7 H7c 109.5 . . ?
H3b C3 H3a 109.5 . . ?
H3c C3 H3a 109.5 . . ?
H3c C3 H3b 109.5 . . ?
C2 C3 H3a 109.5 . . ?
C2 C3 H3b 109.5 . . ?
C2 C3 H3c 109.5 . . ?
C3 C2 P004 115.0(13) . . ?
H2a C2 P004 108.5(7) . . ?
H2a C2 C3 108.5(15) . . ?
H2b C2 P004 108.5(4) . . ?
H2b C2 C3 108.5(9) . . ?
H2b C2 H2a 107.5 . . ?
H1a C1 C016 109.5 . . ?
H1b C1 C016 109.5 . . ?
H1b C1 H1a 109.5 . . ?
H1c C1 C016 109.5 . . ?
H1c C1 H1a 109.5 . . ?
H1c C1 H1b 109.5 . . ?
H10a C10 C012 108.6(7) . . ?
H10b C10 C012 108.6(7) . . ?
H10b C10 H10a 107.545487293(15) . . ?
P4 C10 C012 114.8(9) . . ?
P4 C10 H10a 108.6(5) . . ?
P4 C10 H10b 108.6(5) . . ?
C00U P4 C00L 111.5(5) . . ?
C10 P4 C00L 105.0(5) . . ?
C10 P4 C00U 108.0(6) . . ?
C8 P4 C00L 109.3(6) . . ?
C8 P4 C00U 111.1(6) . . ?
C8 P4 C10 111.7(8) . . ?
C014 C11 P005 112.9(7) . . ?
H11a C11 P005 109.0(3) . . ?
H11a C11 C014 109.0(6) . . ?
H11b C11 P005 109.0(4) . . ?
H11b C11 C014 109.0(5) . . ?
H11b C11 H11a 107.8 . . ?
H9a C9 C019 109.5 . . ?
H9b C9 C019 109.5 . . ?
H9b C9 H9a 109.5 . . ?
H9c C9 C019 109.5 . . ?
H9c C9 H9a 109.5 . . ?
H9c C9 H9b 109.5 . . ?
P4 C8 C7 114.4(10) . . ?
H8a C8 C7 108.7(7) . . ?
H8a C8 P4 108.7(5) . . ?
H8b C8 C7 108.7(8) . . ?
H8b C8 P4 108.7(5) . . ?
H8b C8 H8a 107.59833124(2) . . ?

loop_
_geom_bond_atom_site_label_1
_geom_bond_atom_site_label_2
_geom_bond_distance
_geom_bond_site_symmetry_2
_geom_bond_publ_flag
S001 O007 1.471(3) . ?
S001 O008 1.468(3) . ?
S001 O009 1.492(3) . ?
S001 O00D 1.464(3) . ?
S002 O00A 1.468(3) . ?
S002 O00C 1.476(3) . ?
S002 O00E 1.463(3) . ?
S002 O00F 1.478(3) . ?
P003 C00H 1.796(5) . ?
P003 C00I 1.795(5) . ?
P003 C00K 1.794(5) . ?
P003 C00M 1.787(5) . ?
P004 C00N 1.802(5) . ?
P004 C00O 1.787(6) . ?
P004 C00T 1.808(5) . ?
P004 C016 1.797(7) . ?
P004 C2 1.881(13) . ?
P005 C00L 1.773(7) . ?
P005 C00U 1.890(7) . ?
P005 C019 1.795(8) . ?
P005 C11 1.791(10) . ?
P006 C00S 1.804(6) . ?
P006 C00X 1.795(8) . ?
P006 C00Y 1.797(5) . ?
P006 C01B 1.864(10) . ?
P006 C01D 1.844(10) . ?
O00B H8 0.8700 . ?
O00B H 0.8700 . ?
O00G H9 0.8698 . ?
O00G Ha 0.8701 . ?
C00H H00 0.9900 . ?
C00H Hb 0.9900 . ?
C00H C00J 1.536(7) . ?
C00I H1 0.9900 . ?
C00I Hc 0.9900 . ?
C00I C00Q 1.520(7) . ?
C00J H2 0.9800 . ?
C00J Hd 0.9800 . ?
C00J He 0.9800 . ?
C00K H3 0.9900 . ?
C00K Hf 0.9900 . ?
C00K C00R 1.531(7) . ?
C00L H00a 0.9900 . ?
C00L H00b 0.9900 . ?
C00L H00c 0.9900 . ?
C00L H00d 0.9900 . ?
C00L C00P 1.535(7) . ?
C00L P4 1.872(9) . ?
C00M H4 0.9900 . ?
C00M Hg 0.9900 . ?
C00M C00W 1.549(8) . ?
C00N H00l 0.9900 . ?
C00N H00m 0.9900 . ?
C00N C010 1.520(7) . ?
C00O H00n 0.9900 . ?
C00O H00o 0.9900 . ?
C00O C015 1.522(8) . ?
C00P H00e 0.9800 . ?
C00P H00f 0.9800 . ?
C00P H00g 0.9800 . ?
C00Q H5 0.9800 . ?
C00Q Hh 0.9800 . ?
C00Q Hi 0.9800 . ?
C00R H6 0.9800 . ?
C00R Hj 0.9800 . ?
C00R Hk 0.9800 . ?
C00S H00u 0.9900 . ?
C00S H00v 0.9900 . ?
C00S C018 1.522(9) . ?
C00T H00p 0.9900 . ?
C00T H00q 0.9900 . ?
C00T C00V 1.482(8) . ?
C00U H00h 0.9900 . ?
C00U H00i 0.9900 . ?
C00U H00j 0.9900 . ?
C00U H00k 0.9900 . ?
C00U C011 1.534(9) . ?
C00U P4 1.620(9) . ?
C00V H00r 0.9800 . ?
C00V H00s 0.9800 . ?
C00V H00t 0.9800 . ?
C00W H7 0.9800 . ?
C00W Hl 0.9800 . ?
C00W Hm 0.9800 . ?
C00X H00w 0.9900 . ?
C00X H00x 0.9900 . ?
C00X C013 1.522(7) . ?
C00Y H00y 0.9900 . ?
C00Y Hn 0.9900 . ?
C00Y C00Z 1.554(9) . ?
C00Z H00z 0.9800 . ?
C00Z Ho 0.9800 . ?
C00Z Hp 0.9800 . ?
C010 H01l 0.9800 . ?
C010 H01m 0.9800 . ?
C010 H01n 0.9800 . ?
C011 H01a 0.9800 . ?
C011 H01b 0.9800 . ?
C011 H01c 0.9800 . ?
C012 H01d 0.9800 . ?
C012 H01e 0.9800 . ?
C012 H01f 0.9800 . ?
C012 C10 1.517(17) . ?
C013 H01t 0.9800 . ?
C013 H01u 0.9800 . ?
C013 H01v 0.9800 . ?
C014 H01g 0.9800 . ?
C014 H01h 0.9800 . ?
C014 H01i 0.9800 . ?
C014 C11 1.528(12) . ?
C015 H01o 0.9800 . ?
C015 H01p 0.9800 . ?
C015 H01q 0.9800 . ?
C016 H01r 0.9900 . ?
C016 H01s 0.9900 . ?
C016 C1 1.520(18) . ?
C018 H01w 0.9800 . ?
C018 H01x 0.9800 . ?
C018 H01y 0.9800 . ?
C019 H01j 0.9900 . ?
C019 H01k 0.9900 . ?
C019 C9 1.531(11) . ?
C01B H01z 0.9900 . ?
C01B Hq 0.9900 . ?
C01B C4 1.531(19) . ?
C01D H01 0.9900 . ?
C01D Hr 0.9900 . ?
C01D C6 1.51(2) . ?
C4 H4a 0.9800 . ?
C4 H4b 0.9800 . ?
C4 H4c 0.9800 . ?
C6 H6a 0.9800 . ?
C6 H6b 0.9800 . ?
C6 H6c 0.9800 . ?
C7 H7a 0.9800 . ?
C7 H7b 0.9800 . ?
C7 H7c 0.9800 . ?
C7 C8 1.560(17) . ?
C3 H3a 0.9800 . ?
C3 H3b 0.9800 . ?
C3 H3c 0.9800 . ?
C3 C2 1.51(2) . ?
C2 H2a 0.9900 . ?
C2 H2b 0.9900 . ?
C1 H1a 0.9800 . ?
C1 H1b 0.9800 . ?
C1 H1c 0.9800 . ?
C10 H10a 0.9900 . ?
C10 H10b 0.9900 . ?
C10 P4 1.756(13) . ?
P4 C8 1.813(15) . ?
C11 H11a 0.9900 . ?
C11 H11b 0.9900 . ?
C9 H9a 0.9800 . ?
C9 H9b 0.9800 . ?
C9 H9c 0.9800 . ?
C8 H8a 0.9900 . ?
C8 H8b 0.9900 . ?

loop_
_geom_torsion_atom_site_label_1
_geom_torsion_atom_site_label_2
_geom_torsion_atom_site_label_3
_geom_torsion_atom_site_label_4
_geom_torsion
_geom_torsion_site_symmetry_1
_geom_torsion_site_symmetry_2
_geom_torsion_site_symmetry_3
_geom_torsion_site_symmetry_4
_geom_torsion_publ_flag
P005 C00U P4 C00L 78.8(19) . . . . ?
P005 C00U P4 C10 -36(2) . . . . ?
P005 C00U P4 C8 -159.0(18) . . . . ?
C00L P4 C00U C011 172.8(4) . . . . ?

loop_
_exptl_oxdiff_crystal_face_indexfrac_h
_exptl_oxdiff_crystal_face_indexfrac_k
_exptl_oxdiff_crystal_face_indexfrac_l
_exptl_oxdiff_crystal_face_x
_exptl_oxdiff_crystal_face_y
_exptl_oxdiff_crystal_face_z
2.5634 -1.0182 12.6854 -0.8411 -0.5367 -0.0677
-3.0739 1.0012 -12.3025 0.8429 0.5380 0.0090
8.6520 1.6040 -6.0258 -0.1211 0.0886 0.9887
-0.5617 -8.2985 -6.5282 0.8125 -0.5783 0.0738
-8.5579 -0.2779 7.0653 -0.0087 0.0038 -1.0000
0.4597 8.2864 6.6051 -0.8117 0.5777 -0.0856
